data_4025921
loop_
_publ_author_name
'Adam Duong'
'Thierry Maris'
'Olivier Lebel'
'James D. Wuest'

_publ_section_title
;
 Syntheses and Structures of Isomeric Diaminotriazinyl-Substituted
 2,2'-Bipyridines and 1,10-Phenanthrolines
;
_journal_name_full 'Journal of Organic Chemistry'
_journal_page_first 1333
_journal_page_last 1341
_journal_paper_doi 10.1021/jo102191n
_journal_volume 76
_journal_year 2011
_chemical_compound_source 'Synthesized by the authors. See text'
_chemical_formula_moiety 'C16 H15 N12, 6(C2 H F3 O2), C2 F3 O2'
_chemical_formula_sum 'C30 H21 F21 N12 O14'
_chemical_formula_weight 1172.59
_chemical_name_systematic
; 
 ? 
;
_space_group_IT_number 14
_symmetry_cell_setting monoclinic
_symmetry_space_group_name_Hall '-P 2ybc'
_symmetry_space_group_name_H-M 'P 1 21/c 1'
_atom_sites_solution_hydrogens geom
_atom_sites_solution_primary direct
_atom_sites_solution_secondary difmap
_audit_creation_method SHELXL-97
_cell_angle_alpha 90
_cell_angle_beta 119.062(4)
_cell_angle_gamma 90
_cell_formula_units_Z 4
_cell_length_a 18.1219(19)
_cell_length_b 15.1818(15)
_cell_length_c 17.9876(16)
_cell_measurement_reflns_used 17068
_cell_measurement_temperature 100
_cell_measurement_theta_max 66.77
_cell_measurement_theta_min 4.05
_cell_volume 4325.7(8)
_computing_cell_refinement 'SAINT V7.34A(Bruker AXS, 2006)'
_computing_data_collection 'APEX2  (Bruker AXS, 2006)'
_computing_data_reduction 'SAINT V7.34A(Bruker AXS, 2006)'
_computing_molecular_graphics 'SHELXTL v6.12 (Bruker AXS, 2001)'
_computing_publication_material 'UdMX (Maris, 2004)'
_computing_structure_refinement 'SHELXL97 (Sheldrick, 2008)'
_computing_structure_solution 'SHELXS97 (Sheldrick, 2008)'
_diffrn_ambient_temperature 100
_diffrn_detector_area_resol_mean 8.3
_diffrn_measured_fraction_theta_full 0.937
_diffrn_measured_fraction_theta_max 0.9999
_diffrn_measurement_device_type 'Bruker Microstar'
_diffrn_measurement_method \w
_diffrn_radiation_monochromator 'Helios optics'
_diffrn_radiation_source 'Rotating Anode'
_diffrn_radiation_type CuK\a
_diffrn_radiation_wavelength 1.54178
_diffrn_reflns_av_R_equivalents 0.072
_diffrn_reflns_av_sigmaI/netI 0.0339
_diffrn_reflns_limit_h_max 17
_diffrn_reflns_limit_h_min -20
_diffrn_reflns_limit_k_max 18
_diffrn_reflns_limit_k_min -16
_diffrn_reflns_limit_l_max 21
_diffrn_reflns_limit_l_min -19
_diffrn_reflns_number 66802
_diffrn_reflns_theta_full 68.59
_diffrn_reflns_theta_max 68.59
_diffrn_reflns_theta_min 4.03
_exptl_absorpt_coefficient_mu 1.803
_exptl_absorpt_correction_T_max 0.8657
_exptl_absorpt_correction_T_min 0.5441
_exptl_absorpt_correction_type multi-scan
_exptl_absorpt_process_details 'Sadabs (Sheldrick, 1996)'
_exptl_crystal_colour Colorless
_exptl_crystal_density_diffrn 1.801
_exptl_crystal_density_method 'not measured'
_exptl_crystal_description block
_exptl_crystal_F_000 2344
_exptl_crystal_size_max 0.18
_exptl_crystal_size_mid 0.08
_exptl_crystal_size_min 0.08
_refine_diff_density_max 0.460
_refine_diff_density_min -0.529
_refine_diff_density_rms 0.081
_refine_ls_extinction_method none
_refine_ls_goodness_of_fit_ref 1.170
_refine_ls_hydrogen_treatment constr
_refine_ls_matrix_type full
_refine_ls_number_parameters 652
_refine_ls_number_reflns 7988
_refine_ls_number_restraints 6
_refine_ls_restrained_S_all 1.197
_refine_ls_R_factor_all 0.0783
_refine_ls_R_factor_gt 0.0698
_refine_ls_shift/su_max 0.000
_refine_ls_shift/su_mean 0.000
_refine_ls_structure_factor_coef Fsqd
_refine_ls_weighting_details 'calc w=1/[\s^2^(Fo^2^)+(0.1074P)^2^] where P=(Fo^2^+2Fc^2^)/3'
_refine_ls_weighting_scheme calc
_refine_ls_wR_factor_gt 0.1699
_refine_ls_wR_factor_ref 0.1721
_reflns_number_gt 5352
_reflns_number_total 7988
_reflns_threshold_expression I>2\s(I)
_cod_data_source_file COD_J_Org_Chem_76_2011_1333_1341.cif
_cod_data_source_block jw1227
_cod_original_cell_volume 4325.7(7)
_cod_original_sg_symbol_H-M P21/c
_cod_database_code 4025921

loop_
_symmetry_equiv_pos_as_xyz
'x, y, z'
'-x, y+1/2, -z+1/2'
'-x, -y, -z'
'x, -y-1/2, z-1/2'

loop_
_atom_site_label
_atom_site_type_symbol
_atom_site_fract_x
_atom_site_fract_y
_atom_site_fract_z
_atom_site_U_iso_or_equiv
_atom_site_adp_type
_atom_site_occupancy
_atom_site_symmetry_multiplicity
_atom_site_calc_flag
_atom_site_refinement_flags
_atom_site_disorder_assembly
_atom_site_disorder_group
N1 N 0.58818(18) 0.85853(17) 0.82307(15) 0.0529(6) Uani 1 1 d U . .
N2 N 0.34559(17) 0.90374(16) 0.53660(14) 0.0471(5) Uani 1 1 d U . .
N3 N 0.32724(17) 0.91907(16) 0.39971(14) 0.0467(5) Uani 1 1 d U . .
H3 H 0.2935 0.9272 0.3449 0.056 Uiso 1 1 calc R . .
N4 N 0.46317(16) 0.90258(15) 0.51301(13) 0.0432(5) Uani 1 1 d U . .
N5 N 0.21405(17) 0.91607(17) 0.42101(15) 0.0530(6) Uani 1 1 d U . .
H5A H 0.1911 0.9123 0.4542 0.064 Uiso 1 1 calc R . .
H5B H 0.1818 0.9221 0.3657 0.064 Uiso 1 1 calc R . .
N6 N 0.44083(16) 0.91532(15) 0.37703(13) 0.0447(5) Uani 1 1 d U . .
H6A H 0.4955 0.9102 0.3961 0.054 Uiso 1 1 calc R . .
H6B H 0.4063 0.9221 0.3222 0.054 Uiso 1 1 calc R . .
N7 N 0.74951(16) 0.84245(14) 0.89868(13) 0.0414(5) Uani 1 1 d U . .
N8 N 0.86810(16) 0.85167(14) 0.70064(14) 0.0429(5) Uani 1 1 d U . .
N9 N 1.00303(16) 0.82743(15) 0.71683(14) 0.0443(5) Uani 1 1 d U . .
N10 N 0.98439(16) 0.81522(16) 0.83561(15) 0.0484(5) Uani 1 1 d U . .
N11 N 0.89126(17) 0.86171(16) 0.58609(15) 0.0478(6) Uani 1 1 d U . .
H11A H 0.9252 0.8586 0.5641 0.057 Uiso 1 1 calc R . .
H11B H 0.8376 0.8746 0.5535 0.057 Uiso 1 1 calc R . .
N12 N 1.11225(19) 0.7907(2) 0.84705(17) 0.0659(8) Uani 1 1 d U . .
H12A H 1.1463 0.7879 0.8251 0.079 Uiso 1 1 calc R . .
H12B H 1.1318 0.7799 0.9015 0.079 Uiso 1 1 calc R . .
C1 C 0.6208(2) 0.86363(18) 0.77056(16) 0.0427(5) Uani 1 1 d U . .
C2 C 0.5698(2) 0.87656(18) 0.68424(17) 0.0437(5) Uani 1 1 d U . .
H2 H 0.5927 0.8794 0.6467 0.052 Uiso 1 1 calc R . .
C3 C 0.48433(19) 0.88521(17) 0.65474(16) 0.0405(5) Uani 1 1 d U . .
C4 C 0.4525(2) 0.8795(2) 0.70951(18) 0.0523(7) Uani 1 1 d U . .
H4 H 0.3934 0.8825 0.6893 0.063 Uiso 1 1 calc R . .
C5 C 0.5080(2) 0.8693(2) 0.79424(19) 0.0569(7) Uani 1 1 d U . .
H5 H 0.4869 0.8701 0.8334 0.068 Uiso 1 1 calc R . .
C6 C 0.42765(19) 0.89865(17) 0.56179(17) 0.0422(5) Uani 1 1 d U . .
C7 C 0.2948(2) 0.91280(18) 0.45336(17) 0.0445(5) Uani 1 1 d U . .
C8 C 0.4108(2) 0.91282(18) 0.43025(17) 0.0453(5) Uani 1 1 d U . .
C9 C 0.71387(19) 0.85333(17) 0.81322(15) 0.0404(5) Uani 1 1 d U . .
C10 C 0.76270(18) 0.85183(16) 0.77321(16) 0.0378(5) Uani 1 1 d U . .
H10 H 0.7377 0.8600 0.7135 0.045 Uiso 1 1 calc R . .
C11 C 0.8314(2) 0.82838(18) 0.94532(17) 0.0456(6) Uani 1 1 d U . .
H11 H 0.8547 0.8195 1.0048 0.055 Uiso 1 1 calc R . .
C12 C 0.8839(2) 0.82622(17) 0.91013(17) 0.0428(5) Uani 1 1 d U . .
H12 H 0.9428 0.8168 0.9446 0.051 Uiso 1 1 calc R . .
C13 C 0.84810(19) 0.83823(17) 0.82202(16) 0.0410(5) Uani 1 1 d U . .
C14 C 0.90263(19) 0.83522(17) 0.78197(16) 0.0417(5) Uani 1 1 d U . .
C15 C 1.0340(2) 0.8108(2) 0.79955(18) 0.0484(6) Uani 1 1 d U . .
C16 C 0.92025(19) 0.84735(16) 0.66631(17) 0.0411(5) Uani 1 1 d U . .
O1 O 1.12729(13) 0.85284(14) 0.51733(13) 0.0576(5) Uani 1 1 d DU . .
H1 H 1.1557 0.8296 0.5654 0.086 Uiso 1 1 calc R . .
O2 O 1.01742(15) 0.83332(13) 0.53936(13) 0.0527(5) Uani 1 1 d U . .
C20 C 1.05018(15) 0.85633(18) 0.49886(18) 0.0482(5) Uani 1 1 d DU . .
C21 C 0.9963(2) 0.89892(18) 0.41203(19) 0.0492(5) Uani 1 1 d U . .
F1 F 1.02417(13) 0.88303(14) 0.35682(11) 0.0679(5) Uani 1 1 d U . .
F2 F 0.91703(14) 0.87010(13) 0.37254(13) 0.0707(5) Uani 1 1 d U . .
F3 F 0.99075(17) 0.98452(11) 0.41830(12) 0.0779(6) Uani 1 1 d U . .
O3 O 0.71291(16) 0.88718(17) 0.48521(13) 0.0654(6) Uani 1 1 d U . .
O4 O 0.59035(15) 0.89598(19) 0.36479(14) 0.0749(7) Uani 1 1 d DU . .
H4A H 0.5774 0.8836 0.3144 0.112 Uiso 1 1 calc R . .
C22 C 0.7149(2) 0.92192(19) 0.35908(19) 0.0514(5) Uani 1 1 d U . .
C23 C 0.67009(15) 0.9013(2) 0.40957(17) 0.0558(6) Uani 1 1 d DU . .
F4 F 0.78261(14) 0.97147(13) 0.40656(13) 0.0707(5) Uani 1 1 d U . .
F5 F 0.74247(14) 0.84939(11) 0.34005(12) 0.0632(5) Uani 1 1 d U . .
F6 F 0.66973(14) 0.96582(12) 0.28795(11) 0.0667(5) Uani 1 1 d U . .
O5 O -0.07408(18) 0.84832(14) 0.16153(14) 0.0738(7) Uani 1 1 d U . .
O6 O -0.02614(17) 0.98515(14) 0.19438(16) 0.0748(7) Uani 1 1 d DU . .
H6 H 0.0182 0.9643 0.1976 0.112 Uiso 1 1 calc R . .
C24 C -0.1653(3) 0.9575(3) 0.1688(4) 0.0962(8) Uani 1 1 d U . .
C25 C -0.0801(2) 0.92394(18) 0.1762(2) 0.0624(6) Uani 1 1 d DU . .
F7 F -0.1506(2) 1.01548(19) 0.2284(2) 0.1264(9) Uani 1 1 d U . .
F8 F -0.2026(2) 0.8924(2) 0.1809(3) 0.1359(11) Uani 1 1 d U . .
F9 F -0.20975(19) 0.9922(2) 0.0960(2) 0.1418(12) Uani 1 1 d U . .
O7 O 0.24169(17) 0.90713(17) 0.23320(14) 0.0740(7) Uani 1 1 d DU . .
O8 O 0.12405(17) 0.93639(16) 0.23779(15) 0.0706(6) Uani 1 1 d U . .
C26 C 0.1177(3) 0.9151(2) 0.1022(2) 0.0682(6) Uani 1 1 d U . .
C27 C 0.16239(17) 0.9189(2) 0.1984(2) 0.0614(7) Uani 1 1 d DU . .
F10 F 0.12642(19) 0.83910(13) 0.07298(12) 0.0960(8) Uani 1 1 d U . .
F11 F 0.14348(19) 0.97390(14) 0.06830(13) 0.0929(7) Uani 1 1 d U . .
F12 F 0.03755(19) 0.9328(2) 0.07146(14) 0.1205(9) Uani 1 1 d U . .
O9 O 1.24037(15) 0.82840(15) 0.66196(13) 0.0610(6) Uani 1 1 d U . .
O10 O 1.16103(14) 0.79518(17) 0.72249(13) 0.0663(6) Uani 1 1 d DU . .
H10A H 1.1220 0.7970 0.6718 0.099 Uiso 1 1 calc . . .
C28 C 1.3083(2) 0.8102(2) 0.8094(2) 0.0563(5) Uani 1 1 d U . .
C29 C 1.23096(16) 0.8118(2) 0.72510(18) 0.0526(6) Uani 1 1 d DU . .
F13 F 1.29440(13) 0.77964(14) 0.87093(11) 0.0740(6) Uani 1 1 d U . .
F14 F 1.34197(13) 0.88942(12) 0.83073(11) 0.0655(5) Uani 1 1 d U . .
F15 F 1.36718(13) 0.75781(12) 0.80628(13) 0.0704(5) Uani 1 1 d U . .
O11 O 0.3931(2) 0.9408(2) 0.2018(2) 0.1073(10) Uani 1 1 d U . .
O12 O 0.4931(2) 0.8537(3) 0.2029(2) 0.1397(16) Uani 1 1 d DU . .
H12C H 0.5026 0.8407 0.1630 0.210 Uiso 1 1 calc R . .
C30 C 0.4224(2) 0.8929(2) 0.1732(2) 0.0725(8) Uani 1 1 d DU . .
C31 C 0.3627(5) 0.8765(3) 0.0780(3) 0.1111(11) Uani 1 1 d U . .
F16 F 0.3851(2) 0.9246(2) 0.02813(16) 0.1333(11) Uani 1 1 d U . .
F17 F 0.2826(3) 0.8948(4) 0.0489(2) 0.2047(19) Uani 1 1 d U . .
F18 F 0.3659(4) 0.7931(2) 0.05832(19) 0.270(3) Uani 1 1 d U . .
O13 O 0.6547(4) 0.8063(3) -0.0159(3) 0.1138(17) Uiso 0.721(6) 1 d PU A 1
O14 O 0.64574(13) 0.69296(12) 0.05783(12) 0.113(3) Uiso 0.721(6) 1 d PU A 1
H14 H 0.6716 0.6656 0.0369 0.169 Uiso 0.721(6) 1 calc PR A 1
C32 C 0.64060(13) 0.77021(12) 0.03869(12) 0.112(3) Uiso 0.721(6) 1 d PRU A 1
C33 C 0.59479(13) 0.83088(12) 0.07186(12) 0.098(2) Uiso 0.721(6) 1 d PRU A 1
F19 F 0.61987(13) 0.81509(12) 0.15412(12) 0.1264(19) Uiso 0.721(6) 1 d PRU A 1
F20 F 0.60590(13) 0.91479(12) 0.06608(12) 0.153(3) Uiso 0.721(6) 1 d PRU A 1
F21 F 0.51279(13) 0.81398(12) 0.03140(12) 0.181(3) Uiso 0.721(6) 1 d PRU A 1
O13B O 0.63585(13) 0.80622(12) 0.16476(12) 0.036(2) Uiso 0.279(6) 1 d PRU A 2
O14B O 0.60058(13) 0.91849(12) 0.07511(12) 0.070(4) Uiso 0.279(6) 1 d PRU A 2
H14B H 0.5922 0.9442 0.1117 0.106 Uiso 0.279(6) 1 calc PR A 2
C32B C 0.62430(13) 0.84354(12) 0.09839(12) 0.087(5) Uiso 0.279(6) 1 d PRU A 2
C33B C 0.64286(13) 0.78600(12) 0.03931(12) 0.042(3) Uiso 0.279(6) 1 d PRU A 2
F19B F 0.65449(13) 0.70133(12) 0.06345(12) 0.165(11) Uiso 0.279(6) 1 d PRU A 2
F20B F 0.70904(13) 0.80851(12) 0.03332(12) 0.114(4) Uiso 0.279(6) 1 d PRU A 2
F21B F 0.57658(13) 0.78601(12) -0.03801(12) 0.146(5) Uiso 0.279(6) 1 d PRU A 2

loop_
_atom_site_aniso_label
_atom_site_aniso_U_11
_atom_site_aniso_U_22
_atom_site_aniso_U_33
_atom_site_aniso_U_23
_atom_site_aniso_U_13
_atom_site_aniso_U_12
N1 0.0457(11) 0.0742(15) 0.0477(11) 0.0096(11) 0.0296(10) 0.0082(13)
N2 0.0376(9) 0.0657(14) 0.0403(8) 0.0015(10) 0.0208(7) 0.0070(11)
N3 0.0427(10) 0.0597(13) 0.0396(9) 0.0009(10) 0.0214(8) -0.0003(11)
N4 0.0416(12) 0.0516(12) 0.0400(7) -0.0005(9) 0.0227(8) -0.0017(10)
N5 0.0390(10) 0.0776(16) 0.0403(11) -0.0005(11) 0.0176(8) 0.0055(13)
N6 0.0396(14) 0.0590(13) 0.0352(9) -0.0031(9) 0.0180(10) -0.0031(11)
N7 0.0414(10) 0.0511(11) 0.0344(8) 0.0010(8) 0.0206(7) -0.0006(10)
N8 0.0371(12) 0.0471(11) 0.0474(8) 0.0020(9) 0.0228(8) -0.0003(10)
N9 0.0339(10) 0.0524(12) 0.0457(8) -0.0049(9) 0.0186(8) -0.0039(10)
N10 0.0348(10) 0.0609(13) 0.0512(10) 0.0050(10) 0.0223(8) -0.0006(11)
N11 0.0321(15) 0.0644(14) 0.0505(9) 0.0069(10) 0.0229(9) 0.0050(11)
N12 0.0386(12) 0.109(2) 0.0537(12) 0.0181(14) 0.0252(10) 0.0148(15)
C1 0.0411(9) 0.0528(14) 0.0381(9) 0.0040(11) 0.0225(7) 0.0039(13)
C2 0.0388(10) 0.0551(14) 0.0399(8) 0.0054(11) 0.0212(8) 0.0074(13)
C3 0.0384(10) 0.0458(13) 0.0410(8) 0.0015(10) 0.0222(7) 0.0030(12)
C4 0.0443(14) 0.0721(18) 0.0489(10) 0.0071(13) 0.0293(10) 0.0074(15)
C5 0.0480(13) 0.083(2) 0.0500(10) 0.0153(14) 0.0317(12) 0.0123(17)
C6 0.0362(9) 0.0503(13) 0.0429(8) 0.0004(11) 0.0215(7) 0.0016(12)
C7 0.0388(10) 0.0534(14) 0.0413(9) -0.0006(11) 0.0195(7) -0.0009(13)
C8 0.0425(11) 0.0523(14) 0.0433(9) 0.0046(11) 0.0225(9) 0.0013(13)
C9 0.0411(9) 0.0497(13) 0.0342(8) 0.0052(10) 0.0212(7) 0.0074(12)
C10 0.0392(10) 0.0407(12) 0.0362(10) 0.0006(9) 0.0205(8) 0.0017(11)
C11 0.0413(12) 0.0540(14) 0.0393(10) 0.0015(11) 0.0179(8) 0.0011(13)
C12 0.0362(13) 0.0460(13) 0.0436(9) 0.0020(10) 0.0175(9) 0.0028(12)
C13 0.0380(10) 0.0423(12) 0.0441(9) -0.0035(10) 0.0209(9) -0.0001(12)
C14 0.0335(10) 0.0471(13) 0.0439(9) -0.0057(10) 0.0183(8) -0.0061(11)
C15 0.0375(11) 0.0591(15) 0.0513(10) 0.0056(12) 0.0238(9) 0.0028(13)
C16 0.0353(12) 0.0423(12) 0.0486(9) -0.0026(10) 0.0228(8) -0.0013(11)
O1 0.0506(11) 0.0719(13) 0.0534(11) 0.0111(9) 0.0278(10) -0.0038(11)
O2 0.0561(14) 0.0568(11) 0.0565(11) -0.0012(8) 0.0363(11) 0.0010(10)
C20 0.0547(12) 0.0426(12) 0.0560(10) -0.0045(9) 0.0338(9) -0.0046(11)
C21 0.0512(12) 0.0483(10) 0.0543(12) -0.0044(10) 0.0305(10) -0.0023(11)
F1 0.0554(12) 0.1024(13) 0.0469(8) -0.0100(8) 0.0257(9) 0.0061(10)
F2 0.0485(10) 0.0758(11) 0.0828(12) 0.0170(9) 0.0280(9) -0.0001(8)
F3 0.125(2) 0.0440(7) 0.0698(11) 0.0029(7) 0.0514(12) 0.0039(8)
O3 0.0489(14) 0.1017(17) 0.0471(8) 0.0053(10) 0.0245(8) 0.0086(12)
O4 0.0531(11) 0.123(2) 0.0482(11) 0.0060(12) 0.0243(9) -0.0016(14)
C22 0.0527(15) 0.0499(13) 0.0534(12) 0.0048(9) 0.0272(10) 0.0066(9)
C23 0.0525(13) 0.0713(18) 0.0438(10) -0.0028(12) 0.0235(9) 0.0006(13)
F4 0.0679(13) 0.0725(11) 0.0733(11) -0.0089(8) 0.0356(9) -0.0135(9)
F5 0.0752(15) 0.0526(8) 0.0771(11) 0.0035(7) 0.0490(11) 0.0080(7)
F6 0.0727(14) 0.0716(11) 0.0622(9) 0.0183(8) 0.0379(8) 0.0186(9)
O5 0.086(2) 0.0556(9) 0.0575(12) -0.0014(10) 0.0171(13) 0.0024(10)
O6 0.0779(17) 0.0531(10) 0.0901(17) -0.0060(11) 0.0382(15) 0.0033(10)
C24 0.078(2) 0.077(2) 0.132(2) 0.0341(14) 0.050(2) 0.0191(13)
C25 0.0696(15) 0.0534(11) 0.0582(17) 0.0080(12) 0.0262(15) 0.0062(10)
F7 0.136(3) 0.1007(17) 0.191(2) 0.0150(15) 0.117(2) 0.0374(15)
F8 0.118(3) 0.1138(18) 0.213(3) 0.0373(17) 0.110(3) 0.0036(16)
F9 0.0650(19) 0.171(3) 0.161(2) 0.0767(18) 0.0328(18) 0.0261(18)
O7 0.0675(13) 0.0896(16) 0.0529(11) -0.0138(11) 0.0198(10) -0.0020(14)
O8 0.0695(16) 0.0781(15) 0.0569(12) -0.0030(11) 0.0249(12) 0.0009(13)
C26 0.0767(15) 0.0596(12) 0.0536(10) 0.0045(12) 0.0201(11) 0.0090(16)
C27 0.0664(14) 0.0527(16) 0.0569(10) -0.0060(10) 0.0236(9) -0.0030(16)
F10 0.143(2) 0.0555(8) 0.0537(10) -0.0067(8) 0.0193(13) 0.0000(11)
F11 0.1291(19) 0.0662(10) 0.0664(11) 0.0087(9) 0.0341(13) -0.0062(12)
F12 0.0795(14) 0.208(3) 0.0534(11) -0.0012(15) 0.0157(10) 0.0253(15)
O9 0.0514(15) 0.0788(14) 0.0571(10) 0.0145(10) 0.0297(10) 0.0021(11)
O10 0.0525(12) 0.0995(17) 0.0504(11) 0.0011(11) 0.0277(10) -0.0042(13)
C28 0.0528(14) 0.0551(11) 0.0582(11) 0.0208(12) 0.0246(9) 0.0009(10)
C29 0.0541(11) 0.0561(15) 0.0503(9) 0.0030(10) 0.0275(8) -0.0033(11)
F13 0.0598(14) 0.0989(14) 0.0563(9) 0.0244(9) 0.0227(9) -0.0086(10)
F14 0.0630(14) 0.0639(8) 0.0575(9) 0.0013(7) 0.0196(9) -0.0099(8)
F15 0.0588(13) 0.0648(9) 0.0831(13) 0.0152(9) 0.0310(10) 0.0063(9)
O11 0.122(3) 0.118(2) 0.0835(18) -0.0146(16) 0.0509(19) 0.0159(19)
O12 0.090(3) 0.233(5) 0.094(2) -0.054(3) 0.0436(16) 0.012(2)
C30 0.095(2) 0.078(2) 0.0683(12) -0.0066(12) 0.0583(13) -0.0190(15)
C31 0.158(3) 0.0999(19) 0.0613(13) 0.0091(17) 0.0423(17) -0.001(3)
F16 0.138(2) 0.189(3) 0.0592(12) 0.0181(16) 0.0369(16) -0.021(2)
F17 0.109(2) 0.385(6) 0.097(2) -0.103(3) 0.0313(15) -0.101(3)
F18 0.459(7) 0.0892(16) 0.0643(16) -0.0124(12) -0.030(3) 0.002(2)

loop_
_atom_type_symbol
_atom_type_description
_atom_type_scat_dispersion_real
_atom_type_scat_dispersion_imag
_atom_type_scat_source
C C 0.0181 0.0091 'International Tables Vol C Tables 4.2.6.8 and 6.1.1.4'
H H 0.0000 0.0000 'International Tables Vol C Tables 4.2.6.8 and 6.1.1.4'
N N 0.0311 0.0180 'International Tables Vol C Tables 4.2.6.8 and 6.1.1.4'
O O 0.0492 0.0322 'International Tables Vol C Tables 4.2.6.8 and 6.1.1.4'
F F 0.0727 0.0534 'International Tables Vol C Tables 4.2.6.8 and 6.1.1.4'

loop_
_geom_angle_atom_site_label_1
_geom_angle_atom_site_label_2
_geom_angle_atom_site_label_3
_geom_angle
_geom_angle_publ_flag
C5 N1 C1 120.3(3) y
C6 N2 C7 115.9(2) y
C8 N3 C7 119.9(2) y
C8 N3 H3 120.1 ?
C7 N3 H3 120.1 ?
C6 N4 C8 115.9(3) y
C7 N5 H5A 120.0 ?
C7 N5 H5B 120.0 ?
H5A N5 H5B 120.0 ?
C8 N6 H6A 120.0 ?
C8 N6 H6B 120.0 ?
H6A N6 H6B 120.0 ?
C11 N7 C9 120.6(2) y
C14 N8 C16 116.1(3) y
C15 N9 C16 121.2(2) y
C15 N10 C14 115.2(2) y
C16 N11 H11A 120.0 ?
C16 N11 H11B 120.0 ?
H11A N11 H11B 120.0 ?
C15 N12 H12A 120.0 ?
C15 N12 H12B 120.0 ?
H12A N12 H12B 120.0 ?
N1 C1 C2 121.2(3) y
N1 C1 C9 114.2(2) y
C2 C1 C9 124.6(2) y
C3 C2 C1 117.4(3) y
C3 C2 H2 121.3 ?
C1 C2 H2 121.3 ?
C4 C3 C2 120.4(3) y
C4 C3 C6 121.0(3) y
C2 C3 C6 118.6(2) y
C3 C4 C5 118.2(3) y
C3 C4 H4 120.9 ?
C5 C4 H4 120.9 ?
N1 C5 C4 122.4(3) y
N1 C5 H5 118.8 ?
C4 C5 H5 118.8 ?
N4 C6 N2 126.7(2) y
N4 C6 C3 117.4(3) y
N2 C6 C3 115.9(2) y
N5 C7 N2 121.7(3) y
N5 C7 N3 117.8(2) y
N2 C7 N3 120.4(3) y
N6 C8 N4 119.9(3) y
N6 C8 N3 119.0(2) y
N4 C8 N3 121.1(2) y
N7 C9 C10 120.9(3) y
N7 C9 C1 113.2(2) y
C10 C9 C1 125.8(2) y
C13 C10 C9 118.4(2) y
C13 C10 H10 120.8 ?
C9 C10 H10 120.8 ?
N7 C11 C12 121.8(2) y
N7 C11 H11 119.1 ?
C12 C11 H11 119.1 ?
C11 C12 C13 118.3(3) y
C11 C12 H12 120.9 ?
C13 C12 H12 120.9 ?
C10 C13 C12 120.0(3) y
C10 C13 C14 120.3(2) y
C12 C13 C14 119.7(3) y
N8 C14 N10 127.2(3) y
N8 C14 C13 118.0(3) y
N10 C14 C13 114.8(2) y
N12 C15 N9 121.0(3) y
N12 C15 N10 118.2(3) y
N9 C15 N10 120.8(3) y
N11 C16 N9 120.2(3) y
N11 C16 N8 120.3(3) y
N9 C16 N8 119.5(2) y
C20 O1 H1 109.5 ?
O2 C20 O1 129.6(3) y
O2 C20 C21 119.2(2) y
O1 C20 C21 111.2(2) y
F3 C21 F2 105.3(3) y
F3 C21 F1 108.3(2) y
F2 C21 F1 104.1(2) y
F3 C21 C20 111.7(2) y
F2 C21 C20 113.3(2) y
F1 C21 C20 113.5(3) y
C23 O4 H4A 109.5 ?
F6 C22 F5 107.8(2) y
F6 C22 F4 106.3(2) y
F5 C22 F4 106.9(3) y
F6 C22 C23 115.1(3) y
F5 C22 C23 111.3(2) y
F4 C22 C23 109.0(2) y
O3 C23 O4 127.6(3) y
O3 C23 C22 118.1(2) y
O4 C23 C22 114.1(2) y
C25 O6 H6 109.5 ?
F9 C24 F8 112.0(5) y
F9 C24 F7 109.8(4) y
F8 C24 F7 107.2(5) y
F9 C24 C25 109.1(4) y
F8 C24 C25 108.4(3) y
F7 C24 C25 110.4(4) y
O5 C25 O6 128.2(3) y
O5 C25 C24 119.0(3) y
O6 C25 C24 112.8(3) y
F11 C26 F12 103.9(3) y
F11 C26 F10 106.1(3) y
F12 C26 F10 109.7(3) y
F11 C26 C27 113.4(3) y
F12 C26 C27 110.2(3) y
F10 C26 C27 113.0(3) y
O8 C27 O7 124.2(3) y
O8 C27 C26 121.6(3) y
O7 C27 C26 114.1(3) y
C29 O10 H10A 109.5 ?
F14 C28 F13 108.9(3) y
F14 C28 F15 106.5(3) y
F13 C28 F15 107.4(2) y
F14 C28 C29 111.0(2) y
F13 C28 C29 112.9(3) y
F15 C28 C29 109.8(3) y
O9 C29 O10 125.4(3) y
O9 C29 C28 116.9(2) y
O10 C29 C28 117.7(3) y
C30 O12 H12C 109.5 ?
O11 C30 O12 133.9(4) y
O11 C30 C31 111.7(4) y
O12 C30 C31 114.4(4) y
F17 C31 F18 106.3(6) y
F17 C31 F16 104.4(4) y
F18 C31 F16 105.7(5) y
F17 C31 C30 117.0(5) y
F18 C31 C30 110.7(4) y
F16 C31 C30 111.9(5) y
C32 O14 H14 109.5 ?
O14 C32 O13 128.9(3) y
O14 C32 C33 116.7 y
O13 C32 C33 113.3(3) y
F20 C33 F21 108.8 y
F20 C33 F19 106.3 y
F21 C33 F19 105.1 y
F20 C33 C32 114.9 y
F21 C33 C32 110.1 y
F19 C33 C32 111.3 y
C32B O14B H14B 109.5 ?
O14B C32B O13B 128.5 y
O14B C32B C33B 117.0 y
O13B C32B C33B 114.5 y
F20B C33B F21B 108.4 y
F20B C33B F19B 105.8 y
F21B C33B F19B 105.1 y
F20B C33B C32B 115.4 y
F21B C33B C32B 109.6 y
F19B C33B C32B 112.0 y

loop_
_geom_bond_atom_site_label_1
_geom_bond_atom_site_label_2
_geom_bond_distance
_geom_bond_publ_flag
N1 C5 1.294(4) y
N1 C1 1.338(4) y
N2 C6 1.330(4) y
N2 C7 1.330(4) y
N3 C8 1.341(4) y
N3 C7 1.355(4) y
N3 H3 0.8800 ?
N4 C6 1.318(3) y
N4 C8 1.330(4) y
N5 C7 1.287(4) y
N5 H5a 0.8800 ?
N5 H5b 0.8800 ?
N6 C8 1.311(4) y
N6 H6a 0.8800 ?
N6 H6b 0.8800 ?
N7 C11 1.319(4) y
N7 C9 1.358(3) y
N8 C14 1.306(3) y
N8 C16 1.359(4) y
N9 C15 1.335(4) y
N9 C16 1.358(4) y
N10 C15 1.341(4) y
N10 C14 1.353(4) y
N11 C16 1.292(4) y
N11 H11a 0.8800 ?
N11 H11b 0.8800 ?
N12 C15 1.288(4) y
N12 H12a 0.8800 ?
N12 H12b 0.8800 ?
C1 C2 1.382(4) y
C1 C9 1.483(4) y
C2 C3 1.378(4) y
C2 H2 0.9500 ?
C3 C4 1.365(4) y
C3 C6 1.491(4) y
C4 C5 1.367(4) y
C4 H4 0.9500 ?
C5 H5 0.9500 ?
C9 C10 1.386(4) y
C10 C13 1.374(4) y
C10 H10 0.9500 ?
C11 C12 1.375(4) y
C11 H11 0.9500 ?
C12 C13 1.403(4) y
C12 H12 0.9500 ?
C13 C14 1.479(4) y
O1 C20 1.271(4) y
O1 H1 0.8400 ?
O2 C20 1.194(3) y
C20 C21 1.526(4) y
C21 F3 1.312(3) y
C21 F2 1.329(4) y
C21 F1 1.337(3) y
O3 C23 1.214(3) y
O4 C23 1.270(3) y
O4 H4a 0.8400 ?
C22 F6 1.317(3) y
C22 F5 1.321(3) y
C22 F4 1.335(4) y
C22 C23 1.517(4) y
O5 C25 1.195(4) y
O6 C25 1.271(4) y
O6 H6 0.8400 ?
C24 F9 1.271(6) y
C24 F8 1.273(5) y
C24 F7 1.311(6) y
C24 C25 1.569(6) y
O7 C27 1.271(4) y
O8 C27 1.239(4) y
C26 F11 1.291(4) y
C26 F12 1.306(5) y
C26 F10 1.309(4) y
C26 C27 1.513(5) y
O9 C29 1.253(3) y
O10 C29 1.271(4) y
O10 H10a 0.8400 ?
C28 F14 1.318(4) y
C28 F13 1.332(3) y
C28 F15 1.354(4) y
C28 C29 1.482(4) y
O11 C30 1.158(4) y
O12 C30 1.271(4) y
O12 H12c 0.8400 ?
C30 C31 1.538(6) y
C31 F17 1.311(8) y
C31 F18 1.324(6) y
C31 F16 1.363(6) y
O13 C32 1.254(5) y
O14 C32 1.2130 y
O14 H14 0.8400 ?
C32 C33 1.5412 y
C33 F20 1.3018 y
C33 F21 1.3240 y
C33 F19 1.3416 y
O13b C32b 1.2439 y
O14b C32b 1.2165 y
O14b H14b 0.8400 ?
C32b C33b 1.5338 y
C33b F20b 1.3009 y
C33b F21b 1.3244 y
C33b F19b 1.3404 y

loop_
_geom_hbond_atom_site_label_D
_geom_hbond_atom_site_label_H
_geom_hbond_atom_site_label_A
_geom_hbond_distance_DH
_geom_hbond_distance_HA
_geom_hbond_distance_DA
_geom_hbond_angle_DHA
_geom_hbond_site_symmetry_A
N5 H5A O1 0.88 2.17 3.007(3) 158.3 1_455
N5 H5B O8 0.88 2.02 2.897(3) 171.4 .
N6 H6A O4 0.88 2.06 2.838(3) 146.3 .
N6 H6B O11 0.88 2.08 2.861(4) 147.4 .
N6 H6B O7 0.88 2.62 3.265(4) 130.8 .
N11 H11A O2 0.88 1.96 2.826(3) 165.9 .
N11 H11B O3 0.88 1.99 2.862(4) 171.7 .
N12 H12A O10 0.88 1.99 2.780(3) 148.4 .
O1 H1 O9 0.84 1.67 2.434(3) 150.6 .
O4 H4A O12 0.84 1.89 2.648(4) 148.7 .
O6 H6 O8 0.84 1.74 2.550(4) 160.9 .
N3 H3 O7 0.88 1.78 2.626(3) 159.5 .
O10 H10A O2 0.84 2.28 3.103(3) 167.8 .
O12 H12C O13B 0.84 2.46 3.068(4) 130.4 .
O14 H14 O3 0.84 1.66 2.493(3) 173.6 4_575
